data_4318350
loop_
_publ_author_name
'Alexei V. Marchenko'
'Andrei N. Vedernikov'
'David F. Dye'
'Maren Pink'
'Jeffrey M. Zaleski'
'Kenneth G. Caulton'

_publ_section_title
;
 An Electron-Excessive Nitrosyl Complex: Reactivity of a Ligand-Centered
 Radical Leading to Coordinated HNO
;
_journal_name_full 'Inorganic Chemistry'
_journal_page_first 4087
_journal_page_last 4089
_journal_paper_doi 10.1021/ic025699j
_journal_volume 41
_journal_year 2002
_chemical_formula_moiety 'Ru Cl (C O) (N O) (P (C H (C H3)2)3)2'
_chemical_formula_sum 'C19 H42 Cl N O2 P2 Ru'
_chemical_formula_weight 515.00
_space_group_IT_number 15
_symmetry_cell_setting monoclinic
_symmetry_space_group_name_Hall '-C 2yc'
_symmetry_space_group_name_H-M 'C 1 2/c 1'
_atom_sites_solution_hydrogens geom
_atom_sites_solution_primary Patterson
_atom_sites_solution_secondary difmap
_audit_creation_method SHELXL-97
_cell_angle_alpha 90.00
_cell_angle_beta 118.9110(10)
_cell_angle_gamma 90.00
_cell_formula_units_Z 4
_cell_length_a 21.7112(5)
_cell_length_b 8.5601(2)
_cell_length_c 15.0871(4)
_cell_measurement_reflns_used 8152
_cell_measurement_temperature 120(2)
_cell_measurement_theta_max 39.99
_cell_measurement_theta_min 2.61
_cell_volume 2454.49(11)
_computing_cell_refinement 'SAINT (Bruker, current version)'
_computing_data_collection 'SMART (Bruker, current version)'
_computing_data_reduction 'SAINT (Bruker, current version)'
_computing_molecular_graphics 'SHELXTL (Bruker), XTEL (Local Library)'
_computing_publication_material 'SHELXTL (Bruker)'
_computing_structure_refinement 'SHELXL-97 (Sheldrick, 1997)'
_computing_structure_solution 'SHELXS-97 (Sheldrick, 1990)'
_diffrn_ambient_temperature 120(2)
_diffrn_detector 'CCD area detector'
_diffrn_detector_area_resol_mean 44.52
_diffrn_detector_type 'Bruker SMART 6000'
_diffrn_measured_fraction_theta_full 0.999
_diffrn_measured_fraction_theta_max 0.999
_diffrn_measurement_details '0.30 degree frames measured for 7 seconds each'
_diffrn_measurement_device 'three-circle goniometer with fixed chi'
_diffrn_measurement_device_type 'Bruker Platform goniometer'
_diffrn_measurement_method \w-scans
_diffrn_radiation_monochromator graphite
_diffrn_radiation_source 'fine-focus sealed tube'
_diffrn_radiation_type MoK\a
_diffrn_radiation_wavelength 0.71073
_diffrn_reflns_av_R_equivalents 0.0366
_diffrn_reflns_av_sigmaI/netI 0.0255
_diffrn_reflns_limit_h_max 39
_diffrn_reflns_limit_h_min -39
_diffrn_reflns_limit_k_max 15
_diffrn_reflns_limit_k_min -15
_diffrn_reflns_limit_l_max 27
_diffrn_reflns_limit_l_min -27
_diffrn_reflns_number 48254
_diffrn_reflns_theta_full 40.03
_diffrn_reflns_theta_max 40.03
_diffrn_reflns_theta_min 2.14
_diffrn_standards_decay_% 0.0
_diffrn_standards_interval_time 362
_diffrn_standards_number 9153
_exptl_absorpt_coefficient_mu 0.891
_exptl_absorpt_correction_T_max 0.8779
_exptl_absorpt_correction_T_min 0.8419
_exptl_absorpt_correction_type multi-scan
_exptl_absorpt_process_details 'SADABS, R. Blessing (1996)'
_exptl_crystal_colour orange
_exptl_crystal_density_diffrn 1.394
_exptl_crystal_density_method 'not measured'
_exptl_crystal_description block
_exptl_crystal_F_000 1080
_exptl_crystal_size_max 0.20
_exptl_crystal_size_mid 0.20
_exptl_crystal_size_min 0.15
_refine_diff_density_max 0.929
_refine_diff_density_min -0.862
_refine_diff_density_rms 0.069
_refine_ls_extinction_method none
_refine_ls_goodness_of_fit_ref 1.152
_refine_ls_hydrogen_treatment riding
_refine_ls_matrix_type full
_refine_ls_number_parameters 152
_refine_ls_number_reflns 7615
_refine_ls_number_restraints 0
_refine_ls_restrained_S_all 1.152
_refine_ls_R_factor_all 0.0272
_refine_ls_R_factor_gt 0.0236
_refine_ls_shift/su_max 0.002
_refine_ls_shift/su_mean 0.000
_refine_ls_structure_factor_coef Fsqd
_refine_ls_weighting_details 'calc w=1/[\s^2^(Fo^2^)+(0.0168P)^2^+1.4418P] where P=(Fo^2^+2Fc^2^)/3'
_refine_ls_weighting_scheme calc
_refine_ls_wR_factor_gt 0.0582
_refine_ls_wR_factor_ref 0.0592
_reflns_number_gt 6942
_reflns_number_total 7615
_reflns_threshold_expression >2sigma(I)
_cod_data_source_file ic025699j.cif
_cod_data_source_block MSC01109
_cod_depositor_comments
;
The following automatic conversions were performed:

'_exptl_absorpt_correction_type' tag value 'multi-scans' was replaced
with 'multi-scan' value.

Automatic conversion script
Id: cif_fix_values 1646 2011-03-28 12:23:43Z adriana 
;
_cod_original_cell_volume 2454.49(10)
_cod_database_code 4318350

loop_
_symmetry_equiv_pos_as_xyz
'x, y, z'
'-x, y, -z+1/2'
'x+1/2, y+1/2, z'
'-x+1/2, y+1/2, -z+1/2'
'-x, -y, -z'
'x, -y, z-1/2'
'-x+1/2, -y+1/2, -z'
'x+1/2, -y+1/2, z-1/2'

loop_
_atom_site_label
_atom_site_type_symbol
_atom_site_fract_x
_atom_site_fract_y
_atom_site_fract_z
_atom_site_U_iso_or_equiv
_atom_site_adp_type
_atom_site_occupancy
_atom_site_symmetry_multiplicity
_atom_site_calc_flag
_atom_site_refinement_flags
_atom_site_disorder_assembly
_atom_site_disorder_group
Ru1 Ru 0.5000 0.763395(10) 0.2500 0.01367(2) Uani 1 2 d S . .
Cl1 Cl 0.57962(3) 0.70890(6) 0.43281(4) 0.02071(7) Uani 0.50 1 d P . .
C11 C 0.55630(10) 0.7311(2) 0.38178(14) 0.02071(7) Uani 0.50 1 d P . .
O2 O 0.59275(9) 0.7078(2) 0.46640(12) 0.02071(7) Uani 0.50 1 d P . .
P1 P 0.399671(12) 0.71231(2) 0.273679(17) 0.01440(4) Uani 1 1 d . . .
C1 C 0.38327(5) 0.50017(10) 0.27486(7) 0.01968(15) Uani 1 1 d . . .
H1A H 0.3478 0.4870 0.2986 0.024(4) Uiso 1 1 calc R . .
C2 C 0.35294(7) 0.42426(13) 0.17046(9) 0.0312(2) Uani 1 1 d . . .
H2A H 0.3503 0.3109 0.1771 0.053(6) Uiso 1 1 calc R . .
H2B H 0.3834 0.4475 0.1409 0.036(4) Uiso 1 1 calc R . .
H2C H 0.3057 0.4657 0.1264 0.058(6) Uiso 1 1 calc R . .
C3 C 0.45025(7) 0.41502(11) 0.35027(9) 0.02678(19) Uani 1 1 d . . .
H3A H 0.4387 0.3071 0.3584 0.045(5) Uiso 1 1 calc R . .
H3B H 0.4708 0.4685 0.4158 0.037(4) Uiso 1 1 calc R . .
H3C H 0.4841 0.4149 0.3249 0.036(4) Uiso 1 1 calc R . .
C4 C 0.31502(5) 0.78605(12) 0.17025(8) 0.02143(16) Uani 1 1 d . . .
H4A H 0.3058 0.7227 0.1094 0.031(4) Uiso 1 1 calc R . .
C5 C 0.31685(6) 0.95564(14) 0.14020(10) 0.0303(2) Uani 1 1 d . . .
H5A H 0.2730 0.9802 0.0785 0.048(5) Uiso 1 1 calc R . .
H5B H 0.3568 0.9706 0.1278 0.041(5) Uiso 1 1 calc R . .
H5C H 0.3219 1.0250 0.1950 0.054(6) Uiso 1 1 calc R . .
C6 C 0.25185(6) 0.75720(16) 0.18692(10) 0.0320(2) Uani 1 1 d . . .
H6A H 0.2083 0.7782 0.1240 0.040(5) Uiso 1 1 calc R . .
H6B H 0.2547 0.8266 0.2404 0.038(5) Uiso 1 1 calc R . .
H6C H 0.2521 0.6482 0.2070 0.039(5) Uiso 1 1 calc R . .
C7 C 0.41330(5) 0.78190(10) 0.39859(7) 0.01870(14) Uani 1 1 d . . .
H7A H 0.4631 0.7543 0.4478 0.024(4) Uiso 1 1 calc R . .
C8 C 0.36893(7) 0.70730(14) 0.44120(9) 0.0282(2) Uani 1 1 d . . .
H8A H 0.3827 0.7512 0.5082 0.032(4) Uiso 1 1 calc R . .
H8B H 0.3767 0.5941 0.4470 0.039(5) Uiso 1 1 calc R . .
H8C H 0.3190 0.7288 0.3956 0.047(6) Uiso 1 1 calc R . .
C9 C 0.40995(7) 0.95989(12) 0.40193(9) 0.0288(2) Uani 1 1 d . . .
H9A H 0.4270 0.9940 0.4720 0.036(4) Uiso 1 1 calc R . .
H9B H 0.3612 0.9944 0.3601 0.038(4) Uiso 1 1 calc R . .
H9C H 0.4395 1.0055 0.3759 0.040(5) Uiso 1 1 calc R . .
N1 N 0.5000 0.98029(13) 0.2500 0.0237(2) Uani 1 2 d S . .
O1 O 0.47749(10) 1.08029(18) 0.19345(16) 0.0329(4) Uani 0.50 1 d P . .

loop_
_atom_site_aniso_label
_atom_site_aniso_U_11
_atom_site_aniso_U_22
_atom_site_aniso_U_33
_atom_site_aniso_U_23
_atom_site_aniso_U_13
_atom_site_aniso_U_12
Ru1 0.01260(4) 0.01292(3) 0.01613(4) 0.000 0.00747(3) 0.000
Cl1 0.0175(2) 0.02857(17) 0.01346(16) -0.00139(17) 0.00543(16) 0.00129(14)
C11 0.0175(2) 0.02857(17) 0.01346(16) -0.00139(17) 0.00543(16) 0.00129(14)
O2 0.0175(2) 0.02857(17) 0.01346(16) -0.00139(17) 0.00543(16) 0.00129(14)
P1 0.01327(9) 0.01361(8) 0.01720(9) 0.00041(6) 0.00807(7) 0.00012(6)
C1 0.0236(4) 0.0154(3) 0.0234(4) -0.0006(3) 0.0140(3) -0.0038(3)
C2 0.0410(6) 0.0218(4) 0.0284(5) -0.0069(3) 0.0150(5) -0.0100(4)
C3 0.0344(5) 0.0167(3) 0.0300(5) 0.0041(3) 0.0161(4) 0.0034(3)
C4 0.0142(3) 0.0261(4) 0.0219(4) 0.0033(3) 0.0070(3) 0.0021(3)
C5 0.0248(5) 0.0281(5) 0.0347(5) 0.0123(4) 0.0117(4) 0.0089(4)
C6 0.0146(4) 0.0441(6) 0.0360(6) 0.0062(5) 0.0111(4) 0.0023(4)
C7 0.0186(4) 0.0199(3) 0.0199(3) -0.0012(3) 0.0111(3) 0.0018(3)
C8 0.0324(5) 0.0327(5) 0.0289(5) -0.0001(4) 0.0223(4) -0.0005(4)
C9 0.0354(6) 0.0212(4) 0.0338(5) -0.0069(4) 0.0199(5) 0.0006(4)
N1 0.0239(5) 0.0146(4) 0.0383(6) 0.000 0.0195(5) 0.000
O1 0.0346(9) 0.0181(6) 0.0512(10) 0.0101(6) 0.0249(8) 0.0050(6)

loop_
_atom_type_symbol
_atom_type_description
_atom_type_scat_dispersion_real
_atom_type_scat_dispersion_imag
_atom_type_scat_source
C C 0.0033 0.0016 'International Tables Vol C Tables 4.2.6.8 and 6.1.1.4'
H H 0.0000 0.0000 'International Tables Vol C Tables 4.2.6.8 and 6.1.1.4'
N N 0.0061 0.0033 'International Tables Vol C Tables 4.2.6.8 and 6.1.1.4'
O O 0.0106 0.0060 'International Tables Vol C Tables 4.2.6.8 and 6.1.1.4'
P P 0.1023 0.0942 'International Tables Vol C Tables 4.2.6.8 and 6.1.1.4'
Cl Cl 0.1484 0.1585 'International Tables Vol C Tables 4.2.6.8 and 6.1.1.4'
Ru Ru -1.2594 0.8363 'International Tables Vol C Tables 4.2.6.8 and 6.1.1.4'

loop_
_geom_angle_atom_site_label_1
_geom_angle_atom_site_label_2
_geom_angle_atom_site_label_3
_geom_angle
_geom_angle_site_symmetry_1
_geom_angle_site_symmetry_3
_geom_angle_publ_flag
C11 Ru1 C11 162.16(13) 2_655 . ?
C11 Ru1 N1 98.92(7) 2_655 . ?
C11 Ru1 N1 98.92(7) . . ?
C11 Ru1 P1 89.32(7) 2_655 2_655 ?
C11 Ru1 P1 87.45(6) . 2_655 ?
N1 Ru1 P1 100.448(6) . 2_655 ?
C11 Ru1 P1 87.45(6) 2_655 . ?
C11 Ru1 P1 89.32(7) . . ?
N1 Ru1 P1 100.448(5) . . ?
P1 Ru1 P1 159.105(11) 2_655 . ?
C11 Ru1 Cl1 2.02(7) 2_655 2_655 ?
C11 Ru1 Cl1 160.27(7) . 2_655 ?
N1 Ru1 Cl1 100.796(12) . 2_655 ?
P1 Ru1 Cl1 89.715(13) 2_655 2_655 ?
P1 Ru1 Cl1 86.391(13) . 2_655 ?
C11 Ru1 Cl1 160.27(7) 2_655 . ?
C11 Ru1 Cl1 2.02(7) . . ?
N1 Ru1 Cl1 100.796(12) . . ?
P1 Ru1 Cl1 86.391(13) 2_655 . ?
P1 Ru1 Cl1 89.715(13) . . ?
Cl1 Ru1 Cl1 158.41(2) 2_655 . ?
C11 Cl1 Ru1 5.05(16) . . ?
Cl1 C11 O2 5.94(12) . . ?
Cl1 C11 Ru1 172.9(2) . . ?
O2 C11 Ru1 178.9(2) . . ?
C1 P1 C4 103.00(5) . . ?
C1 P1 C7 103.98(4) . . ?
C4 P1 C7 110.57(5) . . ?
C1 P1 Ru1 111.76(3) . . ?
C4 P1 Ru1 114.35(3) . . ?
C7 P1 Ru1 112.31(3) . . ?
C2 C1 C3 110.19(9) . . ?
C2 C1 P1 113.34(7) . . ?
C3 C1 P1 110.87(7) . . ?
C2 C1 H1A 107.4 . . ?
C3 C1 H1A 107.4 . . ?
P1 C1 H1A 107.4 . . ?
C1 C2 H2A 109.5 . . ?
C1 C2 H2B 109.5 . . ?
H2A C2 H2B 109.5 . . ?
C1 C2 H2C 109.5 . . ?
H2A C2 H2C 109.5 . . ?
H2B C2 H2C 109.5 . . ?
C1 C3 H3A 109.5 . . ?
C1 C3 H3B 109.5 . . ?
H3A C3 H3B 109.5 . . ?
C1 C3 H3C 109.5 . . ?
H3A C3 H3C 109.5 . . ?
H3B C3 H3C 109.5 . . ?
C5 C4 C6 110.89(9) . . ?
C5 C4 P1 114.58(7) . . ?
C6 C4 P1 114.17(7) . . ?
C5 C4 H4A 105.4 . . ?
C6 C4 H4A 105.4 . . ?
P1 C4 H4A 105.4 . . ?
C4 C5 H5A 109.5 . . ?
C4 C5 H5B 109.5 . . ?
H5A C5 H5B 109.5 . . ?
C4 C5 H5C 109.5 . . ?
H5A C5 H5C 109.5 . . ?
H5B C5 H5C 109.5 . . ?
C4 C6 H6A 109.5 . . ?
C4 C6 H6B 109.5 . . ?
H6A C6 H6B 109.5 . . ?
C4 C6 H6C 109.5 . . ?
H6A C6 H6C 109.5 . . ?
H6B C6 H6C 109.5 . . ?
C9 C7 C8 110.62(8) . . ?
C9 C7 P1 111.49(7) . . ?
C8 C7 P1 117.88(7) . . ?
C9 C7 H7A 105.2 . . ?
C8 C7 H7A 105.2 . . ?
P1 C7 H7A 105.2 . . ?
C7 C8 H8A 109.5 . . ?
C7 C8 H8B 109.5 . . ?
H8A C8 H8B 109.5 . . ?
C7 C8 H8C 109.5 . . ?
H8A C8 H8C 109.5 . . ?
H8B C8 H8C 109.5 . . ?
C7 C9 H9A 109.5 . . ?
C7 C9 H9B 109.5 . . ?
H9A C9 H9B 109.5 . . ?
C7 C9 H9C 109.5 . . ?
H9A C9 H9C 109.5 . . ?
H9B C9 H9C 109.5 . . ?
O1 N1 O1 82.5(2) . 2_655 ?
O1 N1 Ru1 138.75(11) . . ?
O1 N1 Ru1 138.75(11) 2_655 . ?
N1 O1 O1 48.75(11) . 2_655 ?

loop_
_geom_bond_atom_site_label_1
_geom_bond_atom_site_label_2
_geom_bond_distance
_geom_bond_site_symmetry_2
_geom_bond_publ_flag
Ru1 C11 1.7814(19) 2_655 ?
Ru1 C11 1.7814(19) . ?
Ru1 N1 1.8566(11) . ?
Ru1 P1 2.4117(2) 2_655 ?
Ru1 P1 2.4117(2) . ?
Ru1 Cl1 2.4905(5) 2_655 ?
Ru1 Cl1 2.4905(5) . ?
Cl1 C11 0.7130(19) . ?
C11 O2 1.149(2) . ?
P1 C1 1.8522(9) . ?
P1 C4 1.8543(10) . ?
P1 C7 1.8586(9) . ?
C1 C2 1.5278(14) . ?
C1 C3 1.5299(15) . ?
C1 H1A 1.0000 . ?
C2 H2A 0.9800 . ?
C2 H2B 0.9800 . ?
C2 H2C 0.9800 . ?
C3 H3A 0.9800 . ?
C3 H3B 0.9800 . ?
C3 H3C 0.9800 . ?
C4 C5 1.5271(15) . ?
C4 C6 1.5293(15) . ?
C4 H4A 1.0000 . ?
C5 H5A 0.9800 . ?
C5 H5B 0.9800 . ?
C5 H5C 0.9800 . ?
C6 H6A 0.9800 . ?
C6 H6B 0.9800 . ?
C6 H6C 0.9800 . ?
C7 C9 1.5274(14) . ?
C7 C8 1.5324(14) . ?
C7 H7A 1.0000 . ?
C8 H8A 0.9800 . ?
C8 H8B 0.9800 . ?
C8 H8C 0.9800 . ?
C9 H9A 0.9800 . ?
C9 H9B 0.9800 . ?
C9 H9C 0.9800 . ?
N1 O1 1.1386(18) . ?
N1 O1 1.1386(18) 2_655 ?
O1 O1 1.501(4) 2_655 ?

loop_
_geom_torsion_atom_site_label_1
_geom_torsion_atom_site_label_2
_geom_torsion_atom_site_label_3
_geom_torsion_atom_site_label_4
_geom_torsion
_geom_torsion_site_symmetry_1
_geom_torsion_site_symmetry_2
_geom_torsion_site_symmetry_3
_geom_torsion_site_symmetry_4
_geom_torsion_publ_flag
C11 Ru1 Cl1 C11 -160.4(18) 2_655 . . . ?
N1 Ru1 Cl1 C11 21.8(19) . . . . ?
P1 Ru1 Cl1 C11 121.8(19) 2_655 . . . ?
P1 Ru1 Cl1 C11 -78.8(19) . . . . ?
Cl1 Ru1 Cl1 C11 -158.2(19) 2_655 . . . ?
Ru1 Cl1 C11 O2 179(100) . . . . ?
C11 Ru1 C11 Cl1 21.7(19) 2_655 . . . ?
N1 Ru1 C11 Cl1 -158.3(19) . . . . ?
P1 Ru1 C11 Cl1 -58.1(19) 2_655 . . . ?
P1 Ru1 C11 Cl1 101.2(19) . . . . ?
Cl1 Ru1 C11 Cl1 24(2) 2_655 . . . ?
C11 Ru1 C11 O2 16(10) 2_655 . . . ?
N1 Ru1 C11 O2 -164(100) . . . . ?
P1 Ru1 C11 O2 -64(10) 2_655 . . . ?
P1 Ru1 C11 O2 96(10) . . . . ?
Cl1 Ru1 C11 O2 18(10) 2_655 . . . ?
Cl1 Ru1 C11 O2 -6(9) . . . . ?
C11 Ru1 P1 C1 80.31(7) 2_655 . . . ?
C11 Ru1 P1 C1 -82.14(7) . . . . ?
N1 Ru1 P1 C1 178.91(3) . . . . ?
P1 Ru1 P1 C1 -1.09(3) 2_655 . . . ?
Cl1 Ru1 P1 C1 78.59(4) 2_655 . . . ?
Cl1 Ru1 P1 C1 -80.16(4) . . . . ?
C11 Ru1 P1 C4 -36.22(8) 2_655 . . . ?
C11 Ru1 P1 C4 161.34(7) . . . . ?
N1 Ru1 P1 C4 62.39(4) . . . . ?
P1 Ru1 P1 C4 -117.61(4) 2_655 . . . ?
Cl1 Ru1 P1 C4 -37.93(4) 2_655 . . . ?
Cl1 Ru1 P1 C4 163.32(4) . . . . ?
C11 Ru1 P1 C7 -163.27(7) 2_655 . . . ?
C11 Ru1 P1 C7 34.28(7) . . . . ?
N1 Ru1 P1 C7 -64.66(3) . . . . ?
P1 Ru1 P1 C7 115.34(3) 2_655 . . . ?
Cl1 Ru1 P1 C7 -164.99(3) 2_655 . . . ?
Cl1 Ru1 P1 C7 36.26(3) . . . . ?
C4 P1 C1 C2 50.44(9) . . . . ?
C7 P1 C1 C2 165.85(8) . . . . ?
Ru1 P1 C1 C2 -72.78(9) . . . . ?
C4 P1 C1 C3 174.96(7) . . . . ?
C7 P1 C1 C3 -69.63(8) . . . . ?
Ru1 P1 C1 C3 51.74(7) . . . . ?
C1 P1 C4 C5 -170.53(8) . . . . ?
C7 P1 C4 C5 78.89(9) . . . . ?
Ru1 P1 C4 C5 -49.05(9) . . . . ?
C1 P1 C4 C6 60.05(9) . . . . ?
C7 P1 C4 C6 -50.53(9) . . . . ?
Ru1 P1 C4 C6 -178.47(7) . . . . ?
C1 P1 C7 C9 -166.17(8) . . . . ?
C4 P1 C7 C9 -56.22(9) . . . . ?
Ru1 P1 C7 C9 72.83(8) . . . . ?
C1 P1 C7 C8 -36.64(9) . . . . ?
C4 P1 C7 C8 73.31(9) . . . . ?
Ru1 P1 C7 C8 -157.64(7) . . . . ?
C11 Ru1 N1 O1 -2.71(16) 2_655 . . . ?
C11 Ru1 N1 O1 177.29(16) . . . . ?
P1 Ru1 N1 O1 88.25(14) 2_655 . . . ?
P1 Ru1 N1 O1 -91.75(14) . . . . ?
Cl1 Ru1 N1 O1 -3.47(14) 2_655 . . . ?
Cl1 Ru1 N1 O1 176.53(14) . . . . ?
C11 Ru1 N1 O1 177.29(16) 2_655 . . 2_655 ?
C11 Ru1 N1 O1 -2.71(16) . . . 2_655 ?
P1 Ru1 N1 O1 -91.75(14) 2_655 . . 2_655 ?
P1 Ru1 N1 O1 88.25(14) . . . 2_655 ?
Cl1 Ru1 N1 O1 176.53(14) 2_655 . . 2_655 ?
Cl1 Ru1 N1 O1 -3.47(14) . . . 2_655 ?
Ru1 N1 O1 O1 180.000(2) . . . 2_655 ?
